data_2001877
loop_
_publ_author_name
'Letcher, R. M.'
'Cheung, K.-K.'
'Yue, T.-Y.'

_publ_section_title
;Structure of
 12b-hydroxy-5-methyl-1,2,3,4,4a,5,6,12b-octahydro-12<i>H</i>-benzo[<i>a</i>]xanthen-12-one
;
_journal_issue 3
_journal_name_full 'Acta Crystallographica Section C'
_journal_page_first 528
_journal_page_last 530
_journal_paper_doi 10.1107/S0108270192009132
_journal_volume 49
_journal_year 1993
_chemical_formula_sum 'C18 H20 O3'
_chemical_formula_weight 284.35
_space_group_IT_number 2
_space_group_name_Hall '-P 1'
_space_group_name_H-M_alt 'P -1'
_symmetry_cell_setting triclinic
_symmetry_space_group_name_Hall '-P 1'
_symmetry_space_group_name_H-M 'P -1'
_cell_angle_alpha 101.53(3)
_cell_angle_beta 99.57(3)
_cell_angle_gamma 95.43(2)
_cell_formula_units_Z 2
_cell_length_a 7.505(2)
_cell_length_b 8.805(2)
_cell_length_c 11.443(4)
_cell_volume 724.2(4)
_diffrn_radiation_type Mo
_diffrn_radiation_wavelength 0.71073
_exptl_absorpt_coefficient_mu 0.0816
_exptl_crystal_density_diffrn 1.299
_exptl_crystal_F_000 304
_cod_data_source_file hu1012.cif
_cod_data_source_block hu1012_structure-1_of_1
_cod_original_cell_volume 724.3(9)
_cod_database_code 2001877

loop_
_space_group_symop_id
_space_group_symop_operation_xyz
1 x,y,z
2 -x,-y,-z

loop_
_atom_site_label
_atom_site_fract_x
_atom_site_fract_y
_atom_site_fract_z
O(1) .0298(2) -.00310(10) -.23100(10)
O(3) .1718(2) .10600(10) .06400(10)
O(7) .2500(2) .49620(10) -.06830(10)
C(1) .3281(3) -.0533(2) -.1364(2)
C(2) .3184(3) -.2095(2) -.2260(2)
C(3) .3814(3) -.1853(3) -.3405(2)
C(4) .2760(3) -.0700(2) -.3971(2)
C(4a) .2899(2) .0858(2) -.3065(2)
C(5) .2001(3) .2123(2) -.3585(2)
C(6) .2559(3) .3668(2) -.2656(2)
C(6a) .2450(2) .3519(2) -.1399(2)
C(7a) .2368(3) .5101(2) .0512(2)
C(8) .2405(3) .6608(2) .1185(2)
C(9) .2264(3) .6795(3) .2386(2)
C(10) .2110(3) .5517(3) .2912(2)
C(11) .2051(3) .4031(2) .2232(2)
C(11a) .2179(2) .3800(2) .1007(2)
C(12) .2051(2) .2224(2) .0234(2)
C(12a) .2299(2) .2174(2) -.10070(10)
C(12b) .2188(2) .0613(2) -.19160(10)
C(13) .2496(3) .2331(3) -.4793(2)
H1 -.015(4) -.030(3) -.169(2)
H1A .452 -.008 -.112
H1B .281 -.072 -.068
H2A .196 -.260 -.246
H2B .394 -.274 -.189
H3A .363 -.283 -.397
H3B .507 -.146 -.321
H4A .151 -.113 -.422
H4B .324 -.052 -.466
H4a' .416 .124 -.286
H5 .072 .180 -.375
H6A .177 .439 -.287
H6B .378 .405 -.267
H8 .252 .749 .082
H9 .227 .781 .286
H10 .205 .567 .375
H11 .192 .316 .260
H13A .215 .137 -.538
H13B .187 .312 -.507
H13C .377 .263 -.468

loop_
_geom_angle_atom_site_label_1
_geom_angle_atom_site_label_2
_geom_angle_atom_site_label_3
_geom_angle
C(6a) O(7) C(7a) 119.60(10)
C(2) C(1) C(12b) 112.60(10)
C(1) C(2) C(3) 110.9(2)
C(2) C(3) C(4) 111.2(3)
C(3) C(4) C(4a) 111.40(10)
C(4) C(4a) C(5) 114.70(10)
C(4) C(4a) C(12b) 110.9(2)
C(5) C(4a) C(12b) 111.0(2)
C(4a) C(5) C(6) 108.30(10)
C(4a) C(5) C(13) 114.3(2)
C(6) C(5) C(13) 108.9(2)
C(5) C(6) C(6a) 113.1(2)
O(7) C(6a) C(6) 109.5(2)
O(7) C(6a) C(12a) 124.2(2)
C(6) C(6a) C(12a) 126.30(10)
O(7) C(7a) C(8) 116.6(2)
O(7) C(7a) C(11a) 121.30(10)
C(8) C(7a) C(11a) 122.3(2)
C(7a) C(8) C(9) 118.2(3)
C(8) C(9) C(10) 120.8(2)
C(9) C(10) C(11) 120.4(2)
C(10) C(11) C(11a) 120.3(2)
C(7a) C(11a) C(11) 118.0(2)
C(7a) C(11a) C(12) 119.9(2)
C(11) C(11a) C(12) 122.0(2)
O(3) C(12) C(11a) 120.2(2)
O(3) C(12) C(12a) 124.20(10)
C(11a) C(12) C(12a) 115.7(2)
C(6a) C(12a) C(12) 119.20(10)
C(6a) C(12a) C(12b) 119.2(2)
C(12) C(12a) C(12b) 121.3(2)
O(1) C(12b) C(1) 110.70(10)
O(1) C(12b) C(4a) 106.50(10)
O(1) C(12b) C(12a) 108.00(10)
C(1) C(12b) C(4a) 108.4(2)
C(1) C(12b) C(12a) 111.90(10)
C(4a) C(12b) C(12a) 111.20(10)
C(12b) O(1) H1 110(2)

loop_
_geom_bond_atom_site_label_1
_geom_bond_atom_site_label_2
_geom_bond_distance
O(1) H1 0.89(3)
C(1) H1A 0.952(2)
C(1) H1B 0.950(3)
C(2) H2A 0.950(2)
C(2) H2B 0.950(2)
C(3) H3A 0.951(3)
C(3) H3B 0.951(2)
C(4) H4A 0.950(3)
C(4) H4B 0.951(2)
C(4a) H4a' 0.950(2)
C(5) H5 0.951(2)
C(6) H6A 0.951(3)
C(6) H6B 0.950(3)
C(8) H8 0.950(2)
C(9) H9 0.951(3)
C(10) H10 0.951(3)
C(11) H11 0.950(2)
C(13) H13A 0.950(2)
C(13) H13B 0.950(3)
C(13) H13C 0.950(2)
H1A H1B 1.553(2)
H2A H2B 1.551(3)
H3A H3B 1.551(3)
H4A H4B 1.551(2)
H6A H6B 1.551(3)
H13A H13B 1.551(3)
H13A H13C 1.551(2)
H13B H13C 1.551(2)
O(1) C(12b) 1.438(3)
O(3) C(12) 1.229(2)
O(7) C(6a) 1.361(2)
O(7) C(7a) 1.369(2)
C(1) C(2) 1.529(3)
C(1) C(12b) 1.526(3)
C(2) C(3) 1.512(3)
C(3) C(4) 1.524(3)
C(4) C(4a) 1.528(2)
C(4a) C(5) 1.525(3)
C(4a) C(12b) 1.544(3)
C(5) C(6) 1.524(2)
C(5) C(13) 1.530(3)
C(6) C(6a) 1.485(3)
C(6a) C(12a) 1.349(3)
C(7a) C(8) 1.391(3)
C(7a) C(11a) 1.382(3)
C(8) C(9) 1.374(3)
C(9) C(10) 1.383(3)
C(10) C(11) 1.374(3)
C(11) C(11a) 1.397(3)
C(11a) C(12) 1.475(2)
C(12) C(12a) 1.454(2)
C(12a) C(12b) 1.535(2)
